data_1538148
loop_
_publ_author_name
'Hellner, E.'

_publ_section_title
;
 Das System Nickel-Indium
;
_journal_name_full 'Zeitschrift fuer Metallkunde'
_journal_page_first 401
_journal_page_last 406
_journal_volume 41
_journal_year 1950
_chemical_formula_sum 'In3 Ni2'
_space_group_IT_number 164
_symmetry_space_group_name_Hall '-P 3 2"'
_symmetry_space_group_name_H-M 'P -3 m 1'
_cell_angle_alpha 90
_cell_angle_beta 90
_cell_angle_gamma 120
_cell_formula_units_Z 1
_cell_length_a 4.387
_cell_length_b 4.387
_cell_length_c 5.295
_cell_volume 88.253
_citation_journal_id_ASTM ZEMTAE
_cod_data_source_file Hellner_ZEMTAE_1950_247.cif
_cod_data_source_block In3Ni2
_cod_original_cell_volume 88.25349
_cod_database_code 1538148

loop_
_symmetry_equiv_pos_as_xyz
x,y,z
-y,x-y,z
-x+y,-x,z
y,x,-z
-x,-x+y,-z
x-y,-y,-z
-x,-y,-z
y,-x+y,-z
x-y,x,-z
-y,-x,z
x,x-y,z
-x+y,y,z

loop_
_atom_site_label
_atom_site_type_symbol
_atom_site_fract_x
_atom_site_fract_y
_atom_site_fract_z
_atom_site_occupancy
_atom_site_U_iso_or_equiv
In1 In 0 0 0 1 0.0
In2 In 0.3333 0.6667 0.641 1 0.0
Ni1 Ni 0.3333 0.6667 0.135 1 0.0
